data_4343569
loop_
_publ_author_name
'Haupt, H.J.'
'Wolfes, W.'
'Preut, H.'

_publ_section_title
;
 Single-crystal X-ray analysis of compounds with a covalent metal-metal
 bond. 5. Characterization of halogeno-bridged structures of three dimers
 of halogenobis (pentacarbonylmanganio) indium(III), ((Mn (C O)5)2 In
 (mue-X))2 (X= Cl, Br, I)
;
_journal_name_full 'Inorganic Chemistry'
_journal_page_first 2920
_journal_page_last 2927
_journal_volume 15
_journal_year 1976
_chemical_formula_sum 'C20 Cl2 In2 Mn4 O20'
_chemical_name_systematic '(((Mn (C O)5)2 In)2 Cl2)'
_space_group_IT_number 2
_symmetry_space_group_name_Hall '-P 1'
_symmetry_space_group_name_H-M 'P -1'
_cell_angle_alpha 87.56
_cell_angle_beta 95.59
_cell_angle_gamma 124.58
_cell_formula_units_Z 1
_cell_length_a 10.622
_cell_length_b 10.393
_cell_length_c 8.722
_cell_volume 788.891
_citation_journal_id_ASTM INOCAJ
_cod_data_source_file Haupt_INOCAJ_1976_456.cif
_cod_data_source_block C20Cl2In2Mn4O20
_cod_original_cell_volume 788.8912
_cod_database_code 4343569

loop_
_symmetry_equiv_pos_as_xyz
x,y,z
-x,-y,-z

loop_
_atom_site_label
_atom_site_type_symbol
_atom_site_fract_x
_atom_site_fract_y
_atom_site_fract_z
_atom_site_occupancy
_atom_site_U_iso_or_equiv
Cl1 Cl-1 -0.04416 -0.1247 -0.14491 1 0.0
O9 O-2 -0.36307 -0.17216 0.0363 1 0.0
C8 C+2 -0.2392 -0.46789 0.08429 1 0.0
C7 C+2 -0.21495 -0.44992 0.37573 1 0.0
Mn1 Mn-1 0.23914 -0.16388 0.23929 1 0.0
C4 C+2 0.27851 -0.14562 0.03452 1 0.0
C9 C+2 -0.32859 -0.23878 0.11406 1 0.0
O2 O-2 0.14101 -0.19857 0.55621 1 0.0
C1 C+2 0.39703 -0.18049 0.3062 1 0.0
O5 O-2 0.01411 -0.50607 0.18621 1 0.0
O1 O-2 0.49502 -0.18795 0.35335 1 0.0
C6 C+2 -0.47819 -0.47788 0.2979 1 0.0
O3 O-2 0.4392 0.18009 0.29042 1 0.0
O10 O-2 -0.17411 -0.10929 0.49085 1 0.0
O8 O-2 -0.29851 -0.54129 -0.01256 1 0.0
C5 C+2 0.09985 -0.37645 0.20442 1 0.0
O6 O-2 -0.59957 -0.55118 0.33162 1 0.0
O4 O-2 0.30653 -0.13741 -0.08998 1 0.0
Mn2 Mn-1 -0.27959 -0.34987 0.24585 1 0.0
C3 C+2 0.35923 0.05035 0.26733 1 0.0
C2 C+2 0.17935 -0.1835 0.43652 1 0.0
C10 C+2 -0.2129 -0.20086 0.39735 1 0.0
In1 In+3 0.00053 -0.14919 0.15328 1 0.0
O7 O-2 -0.17685 -0.51232 0.45721 1 0.0
